data_4511218
loop_
_publ_author_name
'Zhang, B.'
'Lu, X. M.'
'Li, K.'
'Du, S. Z.'
'Wang, G.'
'Wang, Q.'

_publ_section_title
;
 Improving and Fining of Nanostructures by Mixing W with Mo in Metal
 Organic Hybrid Crystal
;
_journal_issue 7
_journal_name_full 'Crystal Growth &amp; Design'
_journal_page_first 3249
_journal_paper_doi 10.1021/cg401839m
_journal_volume 14
_journal_year 2014
_chemical_formula_sum 'C40 H44 Mo0.75 N2 O10 W0.25'
_chemical_formula_weight 830.69
_chemical_name_systematic
; 
 ? 
;
_space_group_IT_number 15
_symmetry_cell_setting monoclinic
_symmetry_space_group_name_Hall '-C 2yc'
_symmetry_space_group_name_H-M 'C 1 2/c 1'
_atom_sites_solution_hydrogens geom
_atom_sites_solution_primary direct
_atom_sites_solution_secondary difmap
_audit_creation_method SHELXL-97
_cell_angle_alpha 90.00
_cell_angle_beta 92.4600(10)
_cell_angle_gamma 90.00
_cell_formula_units_Z 4
_cell_length_a 26.998(2)
_cell_length_b 10.2720(10)
_cell_length_c 13.3181(12)
_cell_measurement_reflns_used 3105
_cell_measurement_temperature 298(2)
_cell_measurement_theta_max 26.204
_cell_measurement_theta_min 2.596
_cell_volume 3690.0(6)
_computing_cell_refinement 'Bruker SMART'
_computing_data_collection 'Bruker SMART'
_computing_data_reduction 'Bruker SAINT'
_computing_molecular_graphics 'Bruker SHELXTL'
_computing_publication_material 'Bruker SHELXTL'
_computing_structure_refinement 'SHELXL-97 (Sheldrick, 1997)'
_computing_structure_solution 'SHELXS-97 (Sheldrick, 1990)'
_diffrn_ambient_temperature 298(2)
_diffrn_measured_fraction_theta_full 0.998
_diffrn_measured_fraction_theta_max 0.998
_diffrn_measurement_device_type 'CCD area detector'
_diffrn_measurement_method 'phi and omega scans'
_diffrn_radiation_monochromator graphite
_diffrn_radiation_source 'fine-focus sealed tube'
_diffrn_radiation_type MoK\a
_diffrn_radiation_wavelength 0.71073
_diffrn_reflns_av_R_equivalents 0.0472
_diffrn_reflns_av_sigmaI/netI 0.0541
_diffrn_reflns_limit_h_max 25
_diffrn_reflns_limit_h_min -32
_diffrn_reflns_limit_k_max 11
_diffrn_reflns_limit_k_min -12
_diffrn_reflns_limit_l_max 15
_diffrn_reflns_limit_l_min -13
_diffrn_reflns_number 8892
_diffrn_reflns_theta_full 25.01
_diffrn_reflns_theta_max 25.01
_diffrn_reflns_theta_min 2.60
_exptl_absorpt_coefficient_mu 1.111
_exptl_absorpt_correction_T_max 0.8250
_exptl_absorpt_correction_T_min 0.7535
_exptl_absorpt_correction_type multi-scan
_exptl_absorpt_process_details sadabs
_exptl_crystal_density_diffrn 1.495
_exptl_crystal_density_method 'not measured'
_exptl_crystal_F_000 1712
_exptl_crystal_size_max 0.27
_exptl_crystal_size_mid 0.21
_exptl_crystal_size_min 0.18
_refine_diff_density_max 0.867
_refine_diff_density_min -0.765
_refine_diff_density_rms 0.076
_refine_ls_extinction_method none
_refine_ls_goodness_of_fit_ref 1.066
_refine_ls_hydrogen_treatment mixed
_refine_ls_matrix_type full
_refine_ls_number_parameters 244
_refine_ls_number_reflns 3248
_refine_ls_number_restraints 0
_refine_ls_restrained_S_all 1.066
_refine_ls_R_factor_all 0.0611
_refine_ls_R_factor_gt 0.0409
_refine_ls_shift/su_max 0.000
_refine_ls_shift/su_mean 0.000
_refine_ls_structure_factor_coef Fsqd
_refine_ls_weighting_details 'calc w=1/[\s^2^(Fo^2^)+(0.0233P)^2^+9.5311P] where P=(Fo^2^+2Fc^2^)/3'
_refine_ls_weighting_scheme calc
_refine_ls_wR_factor_gt 0.0827
_refine_ls_wR_factor_ref 0.0944
_reflns_number_gt 2561
_reflns_number_total 3248
_reflns_threshold_expression >2sigma(I)
_cod_data_source_file cg401839m_si_001.cif
_cod_data_source_block 120328e
_cod_depositor_comments
;
The following automatic conversions were performed:

'_symmetry_cell_setting' value 'Monoclinic' changed to 'monoclinic'
according to
/usr/data/users/saulius/crontab/automatic-downloads/rss-feeds/ACS/lib/dictionaries/cif_core.dic
dictionary named 'cif_core.dic' version 2.4.2 from 2011-04-26.

Automatic conversion script
Id: cif_fix_values 2281 2013-09-26 08:29:07Z andrius 

 Adding full bibliography for 4511218.cif.
;
_cod_original_sg_symbol_H-M C2/c
_cod_database_code 4511218

loop_
_symmetry_equiv_pos_as_xyz
'x, y, z'
'-x, y, -z+1/2'
'x+1/2, y+1/2, z'
'-x+1/2, y+1/2, -z+1/2'
'-x, -y, -z'
'x, -y, z-1/2'
'-x+1/2, -y+1/2, -z'
'x+1/2, -y+1/2, z-1/2'

loop_
_atom_site_label
_atom_site_type_symbol
_atom_site_fract_x
_atom_site_fract_y
_atom_site_fract_z
_atom_site_U_iso_or_equiv
_atom_site_adp_type
_atom_site_occupancy
_atom_site_symmetry_multiplicity
_atom_site_calc_flag
_atom_site_refinement_flags
Mo1 Mo 0.5000 0.29622(4) 0.2500 0.04188(15) Uani 0.75 2 d SP
W1 W 0.5000 0.29622(4) 0.2500 0.04188(15) Uani 0.25 2 d SP
N1 N 0.57201(12) 0.7023(4) 0.4904(3) 0.0512(9) Uani 1 1 d .
H1 H 0.5551 0.6837 0.5463 0.061 Uiso 1 1 calc R
O1 O 0.55581(9) 0.2649(3) 0.35108(19) 0.0443(7) Uani 1 1 d .
O2 O 0.54009(9) 0.1388(3) 0.19070(19) 0.0460(7) Uani 1 1 d .
O3 O 0.61928(13) 0.3131(4) 0.5145(3) 0.0782(11) Uani 1 1 d .
O4 O 0.72406(13) -0.1118(4) 0.4228(3) 0.0856(12) Uani 1 1 d .
O5 O 0.47487(9) 0.3994(3) 0.3355(2) 0.0484(7) Uani 1 1 d .
C1 C 0.58810(13) 0.1688(4) 0.3361(3) 0.0382(9) Uani 1 1 d .
C2 C 0.57772(14) 0.0974(4) 0.2468(3) 0.0404(9) Uani 1 1 d .
C3 C 0.60801(15) -0.0070(4) 0.2239(3) 0.0487(11) Uani 1 1 d .
H3 H 0.6017 -0.0552 0.1656 0.058 Uiso 1 1 calc R
C4 C 0.64779(15) -0.0385(4) 0.2887(3) 0.0524(11) Uani 1 1 d .
H4 H 0.6678 -0.1087 0.2732 0.063 Uiso 1 1 calc R
C5 C 0.65840(14) 0.0303(4) 0.3748(3) 0.0476(11) Uani 1 1 d .
C6 C 0.62905(13) 0.1399(4) 0.3998(3) 0.0409(10) Uani 1 1 d .
C7 C 0.64319(15) 0.2200(5) 0.4882(3) 0.0497(11) Uani 1 1 d .
C8 C 0.68942(15) 0.1837(5) 0.5484(3) 0.0514(12) Uani 1 1 d .
C9 C 0.70561(17) 0.2644(5) 0.6269(3) 0.0634(14) Uani 1 1 d .
H9 H 0.6885 0.3407 0.6401 0.076 Uiso 1 1 calc R
C10 C 0.74735(19) 0.2310(7) 0.6855(4) 0.0784(18) Uani 1 1 d .
H10 H 0.7587 0.2854 0.7374 0.094 Uiso 1 1 calc R
C11 C 0.7720(2) 0.1166(8) 0.6665(4) 0.088(2) Uani 1 1 d .
H11 H 0.7995 0.0937 0.7071 0.105 Uiso 1 1 calc R
C12 C 0.75682(17) 0.0359(7) 0.5892(4) 0.0796(18) Uani 1 1 d .
H12 H 0.7738 -0.0411 0.5776 0.095 Uiso 1 1 calc R
C13 C 0.71552(15) 0.0709(5) 0.5280(3) 0.0565(13) Uani 1 1 d .
C14 C 0.70100(16) -0.0121(5) 0.4405(4) 0.0588(13) Uani 1 1 d .
C15 C 0.62354(18) 0.7370(6) 0.5263(4) 0.0802(17) Uani 1 1 d .
H15A H 0.6441 0.7415 0.4685 0.096 Uiso 1 1 calc R
H15B H 0.6229 0.8233 0.5557 0.096 Uiso 1 1 calc R
C16 C 0.6465(2) 0.6510(8) 0.5978(5) 0.112(3) Uani 1 1 d .
H16A H 0.6254 0.6400 0.6533 0.168 Uiso 1 1 calc R
H16B H 0.6777 0.6868 0.6214 0.168 Uiso 1 1 calc R
H16C H 0.6519 0.5681 0.5668 0.168 Uiso 1 1 calc R
C17 C 0.5485(2) 0.8224(5) 0.4450(4) 0.0841(18) Uani 1 1 d .
H17A H 0.5518 0.8929 0.4933 0.101 Uiso 1 1 calc R
H17B H 0.5664 0.8471 0.3864 0.101 Uiso 1 1 calc R
C18 C 0.4957(2) 0.8065(9) 0.4152(6) 0.142(3) Uani 1 1 d .
H18A H 0.4919 0.7358 0.3683 0.212 Uiso 1 1 calc R
H18B H 0.4835 0.8852 0.3842 0.212 Uiso 1 1 calc R
H18C H 0.4772 0.7881 0.4735 0.212 Uiso 1 1 calc R
C19 C 0.5683(2) 0.5862(5) 0.4262(4) 0.0802(16) Uani 1 1 d .
H19A H 0.5336 0.5688 0.4097 0.096 Uiso 1 1 calc R
H19B H 0.5816 0.5121 0.4637 0.096 Uiso 1 1 calc R
C20 C 0.5955(3) 0.5987(6) 0.3296(5) 0.109(2) Uani 1 1 d .
H20A H 0.5812 0.6683 0.2898 0.164 Uiso 1 1 calc R
H20B H 0.5927 0.5187 0.2925 0.164 Uiso 1 1 calc R
H20C H 0.6299 0.6171 0.3450 0.164 Uiso 1 1 calc R

loop_
_atom_site_aniso_label
_atom_site_aniso_U_11
_atom_site_aniso_U_22
_atom_site_aniso_U_33
_atom_site_aniso_U_23
_atom_site_aniso_U_13
_atom_site_aniso_U_12
Mo1 0.0307(2) 0.0514(3) 0.0430(3) 0.000 -0.00534(16) 0.000
W1 0.0307(2) 0.0514(3) 0.0430(3) 0.000 -0.00534(16) 0.000
N1 0.046(2) 0.064(2) 0.044(2) 0.008(2) 0.0020(16) -0.0027(19)
O1 0.0378(15) 0.0535(18) 0.0411(16) -0.0071(13) -0.0053(12) 0.0014(13)
O2 0.0378(15) 0.0569(18) 0.0426(16) -0.0089(14) -0.0071(13) 0.0036(13)
O3 0.079(2) 0.077(3) 0.075(2) -0.027(2) -0.0335(19) 0.019(2)
O4 0.066(2) 0.096(3) 0.094(3) 0.005(2) -0.005(2) 0.038(2)
O5 0.0369(15) 0.0559(18) 0.0521(17) 0.0023(15) -0.0034(13) -0.0005(13)
C1 0.030(2) 0.040(2) 0.045(2) 0.0032(18) 0.0023(17) -0.0005(17)
C2 0.036(2) 0.044(2) 0.041(2) 0.0007(19) 0.0015(18) -0.0030(18)
C3 0.047(2) 0.050(3) 0.050(3) -0.005(2) 0.004(2) 0.004(2)
C4 0.045(2) 0.054(3) 0.060(3) 0.001(2) 0.009(2) 0.013(2)
C5 0.034(2) 0.055(3) 0.054(3) 0.009(2) 0.001(2) 0.003(2)
C6 0.031(2) 0.049(2) 0.043(2) 0.003(2) -0.0027(17) -0.0045(18)
C7 0.041(2) 0.056(3) 0.051(3) 0.004(2) -0.004(2) -0.003(2)
C8 0.037(2) 0.070(3) 0.047(3) 0.017(2) -0.0037(19) -0.014(2)
C9 0.055(3) 0.085(4) 0.050(3) 0.013(3) -0.007(2) -0.021(3)
C10 0.059(3) 0.123(5) 0.052(3) 0.022(3) -0.014(3) -0.029(3)
C11 0.048(3) 0.153(6) 0.061(4) 0.024(4) -0.015(3) 0.000(4)
C12 0.043(3) 0.132(5) 0.063(3) 0.027(4) -0.004(3) 0.014(3)
C13 0.035(2) 0.081(4) 0.053(3) 0.021(3) -0.002(2) -0.001(2)
C14 0.039(2) 0.076(4) 0.062(3) 0.014(3) 0.003(2) 0.006(2)
C15 0.058(3) 0.107(5) 0.076(4) -0.005(3) 0.001(3) -0.023(3)
C16 0.053(3) 0.194(8) 0.086(4) 0.020(5) -0.016(3) 0.018(4)
C17 0.108(5) 0.076(4) 0.070(4) 0.014(3) 0.022(3) 0.019(3)
C18 0.079(5) 0.218(9) 0.128(6) 0.067(6) 0.011(4) 0.064(6)
C19 0.083(4) 0.061(3) 0.097(4) -0.011(3) 0.000(3) -0.017(3)
C20 0.129(6) 0.102(5) 0.099(5) -0.050(4) 0.027(4) -0.027(4)

loop_
_atom_type_symbol
_atom_type_description
_atom_type_scat_dispersion_real
_atom_type_scat_dispersion_imag
_atom_type_scat_source
C C 0.0033 0.0016 'International Tables Vol C Tables 4.2.6.8 and 6.1.1.4'
H H 0.0000 0.0000 'International Tables Vol C Tables 4.2.6.8 and 6.1.1.4'
N N 0.0061 0.0033 'International Tables Vol C Tables 4.2.6.8 and 6.1.1.4'
O O 0.0106 0.0060 'International Tables Vol C Tables 4.2.6.8 and 6.1.1.4'
Mo Mo -1.6832 0.6857 'International Tables Vol C Tables 4.2.6.8 and 6.1.1.4'
W W -0.8490 6.8722 'International Tables Vol C Tables 4.2.6.8 and 6.1.1.4'

loop_
_geom_angle_atom_site_label_1
_geom_angle_atom_site_label_2
_geom_angle_atom_site_label_3
_geom_angle
_geom_angle_site_symmetry_1
_geom_angle_site_symmetry_3
O5 Mo1 O5 103.73(19) 2_655 .
O5 Mo1 O1 87.75(11) 2_655 2_655
O5 Mo1 O1 103.76(11) . 2_655
O5 Mo1 O1 103.76(11) 2_655 .
O5 Mo1 O1 87.75(11) . .
O1 Mo1 O1 161.49(16) 2_655 .
O5 Mo1 O2 90.07(12) 2_655 .
O5 Mo1 O2 160.37(11) . .
O1 Mo1 O2 90.48(10) 2_655 .
O1 Mo1 O2 75.29(10) . .
O5 Mo1 O2 160.37(11) 2_655 2_655
O5 Mo1 O2 90.07(12) . 2_655
O1 Mo1 O2 75.29(10) 2_655 2_655
O1 Mo1 O2 90.48(10) . 2_655
O2 Mo1 O2 80.43(15) . 2_655
C19 N1 C15 114.8(4) . .
C19 N1 C17 114.6(4) . .
C15 N1 C17 107.7(4) . .
C19 N1 H1 106.4 . .
C15 N1 H1 106.4 . .
C17 N1 H1 106.4 . .
C1 O1 Mo1 119.6(2) . .
C2 O2 Mo1 115.7(2) . .
O1 C1 C6 124.8(4) . .
O1 C1 C2 113.7(3) . .
C6 C1 C2 121.6(4) . .
O2 C2 C3 125.2(4) . .
O2 C2 C1 115.6(3) . .
C3 C2 C1 119.2(4) . .
C4 C3 C2 119.3(4) . .
C4 C3 H3 120.3 . .
C2 C3 H3 120.3 . .
C5 C4 C3 122.0(4) . .
C5 C4 H4 119.0 . .
C3 C4 H4 119.0 . .
C4 C5 C6 120.4(4) . .
C4 C5 C14 118.2(4) . .
C6 C5 C14 121.3(4) . .
C1 C6 C5 117.4(4) . .
C1 C6 C7 122.5(4) . .
C5 C6 C7 120.1(4) . .
O3 C7 C6 123.2(4) . .
O3 C7 C8 118.8(4) . .
C6 C7 C8 118.0(4) . .
C13 C8 C9 119.9(4) . .
C13 C8 C7 121.3(4) . .
C9 C8 C7 118.7(5) . .
C10 C9 C8 119.8(5) . .
C10 C9 H9 120.1 . .
C8 C9 H9 120.1 . .
C11 C10 C9 119.7(5) . .
C11 C10 H10 120.2 . .
C9 C10 H10 120.2 . .
C12 C11 C10 121.5(5) . .
C12 C11 H11 119.3 . .
C10 C11 H11 119.3 . .
C11 C12 C13 119.2(6) . .
C11 C12 H12 120.4 . .
C13 C12 H12 120.4 . .
C8 C13 C12 119.9(5) . .
C8 C13 C14 120.9(4) . .
C12 C13 C14 119.2(5) . .
O4 C14 C5 121.4(5) . .
O4 C14 C13 120.7(4) . .
C5 C14 C13 117.9(4) . .
C16 C15 N1 116.1(5) . .
C16 C15 H15A 108.3 . .
N1 C15 H15A 108.3 . .
C16 C15 H15B 108.3 . .
N1 C15 H15B 108.3 . .
H15A C15 H15B 107.4 . .
C15 C16 H16A 109.5 . .
C15 C16 H16B 109.5 . .
H16A C16 H16B 109.5 . .
C15 C16 H16C 109.5 . .
H16A C16 H16C 109.5 . .
H16B C16 H16C 109.5 . .
C18 C17 N1 113.9(5) . .
C18 C17 H17A 108.8 . .
N1 C17 H17A 108.8 . .
C18 C17 H17B 108.8 . .
N1 C17 H17B 108.8 . .
H17A C17 H17B 107.7 . .
C17 C18 H18A 109.5 . .
C17 C18 H18B 109.5 . .
H18A C18 H18B 109.5 . .
C17 C18 H18C 109.5 . .
H18A C18 H18C 109.5 . .
H18B C18 H18C 109.5 . .
N1 C19 C20 113.7(4) . .
N1 C19 H19A 108.8 . .
C20 C19 H19A 108.8 . .
N1 C19 H19B 108.8 . .
C20 C19 H19B 108.8 . .
H19A C19 H19B 107.7 . .
C19 C20 H20A 109.5 . .
C19 C20 H20B 109.5 . .
H20A C20 H20B 109.5 . .
C19 C20 H20C 109.5 . .
H20A C20 H20C 109.5 . .
H20B C20 H20C 109.5 . .

loop_
_geom_bond_atom_site_label_1
_geom_bond_atom_site_label_2
_geom_bond_distance
_geom_bond_site_symmetry_2
Mo1 O5 1.717(3) 2_655
Mo1 O5 1.717(3) .
Mo1 O1 2.003(2) 2_655
Mo1 O1 2.003(2) .
Mo1 O2 2.117(3) .
Mo1 O2 2.117(3) 2_655
N1 C19 1.469(6) .
N1 C15 1.495(6) .
N1 C17 1.503(6) .
N1 H1 0.9100 .
O1 C1 1.337(4) .
O2 C2 1.307(4) .
O3 C7 1.214(5) .
O4 C14 1.226(6) .
C1 C6 1.397(5) .
C1 C2 1.414(5) .
C2 C3 1.390(5) .
C3 C4 1.387(6) .
C3 H3 0.9300 .
C4 C5 1.366(6) .
C4 H4 0.9300 .
C5 C6 1.424(6) .
C5 C14 1.480(6) .
C6 C7 1.473(6) .
C7 C8 1.501(6) .
C8 C13 1.389(6) .
C8 C9 1.390(6) .
C9 C10 1.386(6) .
C9 H9 0.9300 .
C10 C11 1.379(8) .
C10 H10 0.9300 .
C11 C12 1.371(8) .
C11 H11 0.9300 .
C12 C13 1.400(6) .
C12 H12 0.9300 .
C13 C14 1.483(7) .
C15 C16 1.421(7) .
C15 H15A 0.9700 .
C15 H15B 0.9700 .
C16 H16A 0.9600 .
C16 H16B 0.9600 .
C16 H16C 0.9600 .
C17 C18 1.473(8) .
C17 H17A 0.9700 .
C17 H17B 0.9700 .
C18 H18A 0.9600 .
C18 H18B 0.9600 .
C18 H18C 0.9600 .
C19 C20 1.514(7) .
C19 H19A 0.9700 .
C19 H19B 0.9700 .
C20 H20A 0.9600 .
C20 H20B 0.9600 .
C20 H20C 0.9600 .

loop_
_geom_torsion_atom_site_label_1
_geom_torsion_atom_site_label_2
_geom_torsion_atom_site_label_3
_geom_torsion_atom_site_label_4
_geom_torsion
_geom_torsion_site_symmetry_1
O5 Mo1 O1 C1 -87.3(3) 2_655
O5 Mo1 O1 C1 169.1(3) .
O1 Mo1 O1 C1 39.9(2) 2_655
O2 Mo1 O1 C1 -0.9(3) .
O2 Mo1 O1 C1 79.1(3) 2_655
O5 Mo1 O2 C2 106.8(3) 2_655
O5 Mo1 O2 C2 -28.4(5) .
O1 Mo1 O2 C2 -165.4(3) 2_655
O1 Mo1 O2 C2 2.6(3) .
O2 Mo1 O2 C2 -90.4(3) 2_655
Mo1 O1 C1 C6 178.3(3) .
Mo1 O1 C1 C2 -0.7(4) .
Mo1 O2 C2 C3 177.9(3) .
Mo1 O2 C2 C1 -3.8(4) .
O1 C1 C2 O2 3.0(5) .
C6 C1 C2 O2 -176.1(3) .
O1 C1 C2 C3 -178.6(3) .
C6 C1 C2 C3 2.3(6) .
O2 C2 C3 C4 178.0(4) .
C1 C2 C3 C4 -0.2(6) .
C2 C3 C4 C5 -0.3(7) .
C3 C4 C5 C6 -1.3(7) .
C3 C4 C5 C14 178.8(4) .
O1 C1 C6 C5 177.3(3) .
C2 C1 C6 C5 -3.8(6) .
O1 C1 C6 C7 -4.6(6) .
C2 C1 C6 C7 174.4(4) .
C4 C5 C6 C1 3.2(6) .
C14 C5 C6 C1 -176.8(4) .
C4 C5 C6 C7 -174.9(4) .
C14 C5 C6 C7 5.0(6) .
C1 C6 C7 O3 3.3(7) .
C5 C6 C7 O3 -178.7(4) .
C1 C6 C7 C8 -176.9(4) .
C5 C6 C7 C8 1.2(6) .
O3 C7 C8 C13 173.5(4) .
C6 C7 C8 C13 -6.3(6) .
O3 C7 C8 C9 -5.5(6) .
C6 C7 C8 C9 174.7(4) .
C13 C8 C9 C10 -0.9(6) .
C7 C8 C9 C10 178.1(4) .
C8 C9 C10 C11 -1.1(7) .
C9 C10 C11 C12 1.5(8) .
C10 C11 C12 C13 0.3(8) .
C9 C8 C13 C12 2.7(6) .
C7 C8 C13 C12 -176.3(4) .
C9 C8 C13 C14 -175.8(4) .
C7 C8 C13 C14 5.2(6) .
C11 C12 C13 C8 -2.4(7) .
C11 C12 C13 C14 176.2(5) .
C4 C5 C14 O4 -5.4(7) .
C6 C5 C14 O4 174.6(4) .
C4 C5 C14 C13 173.7(4) .
C6 C5 C14 C13 -6.2(6) .
C8 C13 C14 O4 -179.8(4) .
C12 C13 C14 O4 1.6(7) .
C8 C13 C14 C5 1.0(6) .
C12 C13 C14 C5 -177.5(4) .
C19 N1 C15 C16 -69.8(6) .
C17 N1 C15 C16 161.3(5) .
C19 N1 C17 C18 56.7(6) .
C15 N1 C17 C18 -174.3(5) .
C15 N1 C19 C20 -61.6(6) .
C17 N1 C19 C20 63.9(6) .
